data_1520279
loop_
_publ_author_name
'Hursthouse, Michael B.'
'Coles, Simon J.'
'Skabara, Peter J.'

_publ_section_title
;
 C28H32N2S4
;
_journal_name_full 'Crystal Structure Report Archive'
_journal_page_first 422
_journal_year 2008
_chemical_formula_sum 'C28 H32 N2 S4'
_chemical_formula_weight 524.80
_space_group_IT_number 2
_symmetry_cell_setting triclinic
_symmetry_space_group_name_Hall '-P 1'
_symmetry_space_group_name_H-M 'P -1'
_atom_sites_solution_hydrogens geom
_atom_sites_solution_primary direct
_atom_sites_solution_secondary difmap
_cell_angle_alpha 71.806(3)
_cell_angle_beta 89.317(3)
_cell_angle_gamma 78.634(4)
_cell_formula_units_Z 2
_cell_length_a 5.3320(4)
_cell_length_b 12.9425(9)
_cell_length_c 20.2396(15)
_cell_measurement_reflns_used 93003
_cell_measurement_temperature 120(2)
_cell_measurement_theta_max 27.48
_cell_measurement_theta_min 2.91
_cell_volume 1299.02(17)
_computing_cell_refinement 'DENZO, COLLECT'
_computing_data_reduction 'DENZO, COLLECT'
_computing_molecular_graphics 'PLATON (Spek, 2003)'
_computing_structure_refinement 'SHELXL-97 (Sheldrick, 1997)'
_computing_structure_solution 'SHELXS-97 (Sheldrick, 1997)'
_diffrn_ambient_temperature 120(2)
_diffrn_detector_area_resol_mean 9.091
_diffrn_measured_fraction_theta_full 0.992
_diffrn_measured_fraction_theta_max 0.992
_diffrn_measurement_device_type 'Bruker-Nonius APEX2 Area Detector'
_diffrn_measurement_method '\f and \w scans'
_diffrn_radiation_monochromator '10cm confocal mirrors'
_diffrn_radiation_source 'Bruker-Nonius FR591 rotating anode'
_diffrn_radiation_type MoK\a
_diffrn_radiation_wavelength 0.71073
_diffrn_reflns_av_R_equivalents 0.0661
_diffrn_reflns_av_sigmaI/netI 0.0523
_diffrn_reflns_limit_h_max 6
_diffrn_reflns_limit_h_min -6
_diffrn_reflns_limit_k_max 16
_diffrn_reflns_limit_k_min -16
_diffrn_reflns_limit_l_max 26
_diffrn_reflns_limit_l_min -26
_diffrn_reflns_number 23370
_diffrn_reflns_theta_full 27.50
_diffrn_reflns_theta_max 27.50
_diffrn_reflns_theta_min 3.10
_exptl_absorpt_coefficient_mu 0.386
_exptl_absorpt_correction_T_max 0.9961
_exptl_absorpt_correction_T_min 0.9267
_exptl_absorpt_correction_type multi-scan
_exptl_absorpt_process_details 'SADABS V2.10 (Sheldrick, G.M., 2003)'
_exptl_crystal_colour yellow
_exptl_crystal_density_diffrn 1.342
_exptl_crystal_density_method 'not measured'
_exptl_crystal_description plate
_exptl_crystal_F_000 556
_exptl_crystal_size_max 0.20
_exptl_crystal_size_mid 0.10
_exptl_crystal_size_min 0.01
_refine_diff_density_max 0.506
_refine_diff_density_min -0.460
_refine_diff_density_rms 0.094
_refine_ls_extinction_method none
_refine_ls_goodness_of_fit_ref 1.076
_refine_ls_hydrogen_treatment mixed
_refine_ls_matrix_type full
_refine_ls_number_parameters 317
_refine_ls_number_reflns 5906
_refine_ls_number_restraints 0
_refine_ls_restrained_S_all 1.076
_refine_ls_R_factor_all 0.0902
_refine_ls_R_factor_gt 0.0727
_refine_ls_shift/su_max 0.000
_refine_ls_shift/su_mean 0.000
_refine_ls_structure_factor_coef Fsqd
_refine_ls_weighting_details 'calc w=1/[\s^2^(Fo^2^)+(0.0545P)^2^+4.1608P] where P=(Fo^2^+2Fc^2^)/3'
_refine_ls_weighting_scheme calc
_refine_ls_wR_factor_gt 0.1692
_refine_ls_wR_factor_ref 0.1825
_reflns_number_gt 4840
_reflns_number_total 5906
_reflns_threshold_expression >2sigma(I)
_cod_data_source_file eCrystal-422.cif
_cod_data_source_block 2007src1376
_cod_depositor_comments
;
Citation :
Hursthouse, Michael B. and Coles, Simon J. and Skabara, Peter J. (2008)
 University of Southampton, Crystal Structure Report Archive. 
(doi:10.5258/ecrystals/422)

More at:
http://ecrystals.chem.soton.ac.uk/422/

The following automatic conversions were performed:

'_symmetry_cell_setting' value 'Triclinic' changed to 'triclinic'
according to the built-in table from CIF Core dictionary named
'cif_core.dic' version 2.4.1 from 2010-06-29.

Automatic conversion script
Id: cif_fix_values 3392 2015-05-12 13:50:21Z andrius 
;
_cod_original_cell_volume 1299.02(16)
_cod_original_sg_symbol_H-M P-1
_cod_database_code 1520279

loop_
_symmetry_equiv_pos_as_xyz
'x, y, z'
'-x, -y, -z'

loop_
_atom_site_label
_atom_site_type_symbol
_atom_site_fract_x
_atom_site_fract_y
_atom_site_fract_z
_atom_site_U_iso_or_equiv
_atom_site_adp_type
_atom_site_occupancy
_atom_site_symmetry_multiplicity
_atom_site_calc_flag
_atom_site_refinement_flags
_atom_site_disorder_assembly
_atom_site_disorder_group
H1 H 0.893(7) 0.694(3) -0.064(2) 0.025(10) Uiso 1 1 d . . .
H15 H 0.066(8) -0.199(4) 0.044(2) 0.034(11) Uiso 1 1 d . . .
C1 C 0.9318(7) 0.6166(3) -0.03882(19) 0.0268(7) Uani 1 1 d . . .
C2 C 0.8068(7) 0.5690(3) 0.01898(19) 0.0252(7) Uani 1 1 d . . .
C3 C 0.8697(7) 0.4542(3) 0.05838(19) 0.0259(7) Uani 1 1 d . . .
C4 C 0.5478(7) 0.5050(3) 0.11889(19) 0.0259(7) Uani 1 1 d . . .
C5 C 0.3576(7) 0.4962(3) 0.17075(19) 0.0287(8) Uani 1 1 d . . .
C6 C 0.1682(7) 0.5785(3) 0.18017(19) 0.0295(8) Uani 1 1 d . . .
H6 H 0.1440 0.6539 0.1517 0.035 Uiso 1 1 calc R . .
C7 C 0.0122(7) 0.5407(3) 0.2362(2) 0.0289(8) Uani 1 1 d . . .
C8 C 0.0865(8) 0.4297(3) 0.2682(2) 0.0341(8) Uani 1 1 d . . .
H8 H 0.0046 0.3893 0.3068 0.041 Uiso 1 1 calc R . .
C9 C -0.2067(7) 0.6179(3) 0.2549(2) 0.0306(8) Uani 1 1 d . . .
H9A H -0.3287 0.6527 0.2138 0.037 Uiso 1 1 calc R . .
H9B H -0.1382 0.6780 0.2642 0.037 Uiso 1 1 calc R . .
C10 C -0.3546(7) 0.5662(3) 0.3170(2) 0.0324(8) Uani 1 1 d . . .
H10A H -0.2344 0.5281 0.3582 0.039 Uiso 1 1 calc R . .
H10B H -0.4363 0.5100 0.3070 0.039 Uiso 1 1 calc R . .
C11 C -0.5602(7) 0.6537(3) 0.3334(2) 0.0321(8) Uani 1 1 d . . .
H11A H -0.4768 0.7101 0.3427 0.038 Uiso 1 1 calc R . .
H11B H -0.6783 0.6918 0.2917 0.038 Uiso 1 1 calc R . .
C12 C -0.7160(8) 0.6082(3) 0.3951(2) 0.0334(8) Uani 1 1 d . . .
H12A H -0.5988 0.5680 0.4367 0.040 Uiso 1 1 calc R . .
H12B H -0.8071 0.5545 0.3853 0.040 Uiso 1 1 calc R . .
C13 C -0.9112(8) 0.7002(3) 0.4107(2) 0.0371(9) Uani 1 1 d . . .
H13A H -0.8191 0.7544 0.4195 0.044 Uiso 1 1 calc R . .
H13B H -1.0282 0.7398 0.3690 0.044 Uiso 1 1 calc R . .
C14 C -1.0696(9) 0.6588(4) 0.4727(2) 0.0448(10) Uani 1 1 d . . .
H14A H -1.1632 0.6057 0.4642 0.067 Uiso 1 1 calc R . .
H14B H -1.1917 0.7218 0.4791 0.067 Uiso 1 1 calc R . .
H14C H -0.9561 0.6222 0.5146 0.067 Uiso 1 1 calc R . .
N1 N 0.7204(6) 0.4213(2) 0.11469(16) 0.0265(6) Uani 1 1 d . . .
S1 S 0.55180(17) 0.63389(7) 0.05611(5) 0.0286(2) Uani 1 1 d . . .
S2 S 0.3451(2) 0.36974(8) 0.23145(5) 0.0350(2) Uani 1 1 d . . .
C15 C 0.0428(7) -0.1191(3) 0.02521(19) 0.0272(7) Uani 1 1 d . . .
C16 C 0.1860(7) -0.0606(3) 0.05135(18) 0.0256(7) Uani 1 1 d . . .
C17 C 0.1453(7) 0.0566(3) 0.02645(18) 0.0249(7) Uani 1 1 d . . .
C18 C 0.4623(7) 0.0263(3) 0.10412(18) 0.0251(7) Uani 1 1 d . . .
C19 C 0.6484(7) 0.0507(3) 0.14471(19) 0.0261(7) Uani 1 1 d . . .
C20 C 0.8274(7) -0.0187(3) 0.19540(19) 0.0270(7) Uani 1 1 d . . .
H20 H 0.8507 -0.0973 0.2099 0.032 Uiso 1 1 calc R . .
C21 C 0.9746(7) 0.0389(3) 0.22417(19) 0.0277(7) Uani 1 1 d . . .
C22 C 0.9042(7) 0.1518(3) 0.19288(19) 0.0282(7) Uani 1 1 d . . .
H22 H 0.9827 0.2040 0.2046 0.034 Uiso 1 1 calc R . .
C23 C 1.1792(8) -0.0196(3) 0.2813(2) 0.0331(8) Uani 1 1 d . . .
H23A H 1.3089 -0.0709 0.2649 0.040 Uiso 1 1 calc R . .
H23B H 1.1008 -0.0651 0.3218 0.040 Uiso 1 1 calc R . .
C24 C 1.3147(7) 0.0563(3) 0.3056(2) 0.0321(8) Uani 1 1 d . . .
H24A H 1.1854 0.1119 0.3185 0.039 Uiso 1 1 calc R . .
H24B H 1.4085 0.0967 0.2667 0.039 Uiso 1 1 calc R . .
C25 C 1.5022(8) -0.0079(4) 0.3677(2) 0.0388(9) Uani 1 1 d . . .
H25A H 1.6189 -0.0688 0.3562 0.047 Uiso 1 1 calc R . .
H25B H 1.4049 -0.0420 0.4078 0.047 Uiso 1 1 calc R . .
C26 C 1.6623(9) 0.0631(4) 0.3891(2) 0.0426(10) Uani 1 1 d . . .
H26A H 1.7952 0.0135 0.4249 0.051 Uiso 1 1 calc R . .
H26B H 1.7513 0.1006 0.3481 0.051 Uiso 1 1 calc R . .
C27 C 1.5116(9) 0.1507(4) 0.4179(2) 0.0441(10) Uani 1 1 d . . .
H27A H 1.4314 0.1138 0.4609 0.053 Uiso 1 1 calc R . .
H27B H 1.3730 0.1989 0.3834 0.053 Uiso 1 1 calc R . .
C28 C 1.6834(11) 0.2222(5) 0.4341(3) 0.0615(15) Uani 1 1 d . . .
H28A H 1.8192 0.1749 0.4688 0.092 Uiso 1 1 calc R . .
H28B H 1.5809 0.2776 0.4526 0.092 Uiso 1 1 calc R . .
H28C H 1.7602 0.2600 0.3915 0.092 Uiso 1 1 calc R . .
N2 N 0.3048(6) 0.1030(2) 0.05753(16) 0.0257(6) Uani 1 1 d . . .
S3 S 0.43280(18) -0.11150(7) 0.11561(5) 0.0281(2) Uani 1 1 d . . .
S4 S 0.65951(17) 0.18846(7) 0.13047(5) 0.0274(2) Uani 1 1 d . . .

loop_
_atom_site_aniso_label
_atom_site_aniso_U_11
_atom_site_aniso_U_22
_atom_site_aniso_U_33
_atom_site_aniso_U_23
_atom_site_aniso_U_13
_atom_site_aniso_U_12
C1 0.0298(18) 0.0177(16) 0.0348(19) -0.0112(14) 0.0059(14) -0.0049(13)
C2 0.0256(17) 0.0195(16) 0.0326(18) -0.0135(14) 0.0022(14) -0.0009(13)
C3 0.0269(17) 0.0209(16) 0.0315(18) -0.0102(14) 0.0030(14) -0.0051(13)
C4 0.0283(18) 0.0179(15) 0.0328(19) -0.0112(14) 0.0009(14) -0.0023(13)
C5 0.0306(19) 0.0231(17) 0.0336(19) -0.0104(14) 0.0058(15) -0.0064(14)
C6 0.0291(18) 0.0265(18) 0.0324(19) -0.0093(15) 0.0030(15) -0.0050(14)
C7 0.0267(18) 0.0267(18) 0.037(2) -0.0154(15) 0.0051(15) -0.0050(14)
C8 0.036(2) 0.0273(19) 0.041(2) -0.0139(16) 0.0141(17) -0.0051(15)
C9 0.0260(18) 0.0273(18) 0.040(2) -0.0136(16) 0.0084(15) -0.0035(14)
C10 0.032(2) 0.0278(19) 0.038(2) -0.0119(16) 0.0082(16) -0.0052(15)
C11 0.0310(19) 0.0288(19) 0.037(2) -0.0147(16) 0.0065(15) -0.0007(15)
C12 0.033(2) 0.0308(19) 0.039(2) -0.0146(16) 0.0082(16) -0.0074(16)
C13 0.037(2) 0.036(2) 0.044(2) -0.0202(18) 0.0121(17) -0.0082(17)
C14 0.048(3) 0.048(3) 0.046(3) -0.024(2) 0.018(2) -0.012(2)
N1 0.0266(15) 0.0200(14) 0.0341(16) -0.0113(12) 0.0044(12) -0.0034(11)
S1 0.0292(5) 0.0208(4) 0.0344(5) -0.0097(3) 0.0085(4) -0.0006(3)
S2 0.0398(5) 0.0227(4) 0.0408(5) -0.0093(4) 0.0148(4) -0.0044(4)
C15 0.0310(19) 0.0187(16) 0.0309(19) -0.0087(14) 0.0023(14) -0.0016(13)
C16 0.0264(17) 0.0211(16) 0.0271(17) -0.0074(13) 0.0028(13) 0.0002(13)
C17 0.0257(17) 0.0209(16) 0.0305(18) -0.0114(14) 0.0069(13) -0.0052(13)
C18 0.0272(17) 0.0204(16) 0.0296(18) -0.0107(13) 0.0066(14) -0.0050(13)
C19 0.0279(17) 0.0184(16) 0.0325(18) -0.0090(14) 0.0040(14) -0.0044(13)
C20 0.0283(18) 0.0215(16) 0.0314(18) -0.0099(14) 0.0033(14) -0.0033(13)
C21 0.0267(17) 0.0269(18) 0.0288(18) -0.0089(14) 0.0053(14) -0.0038(14)
C22 0.0280(18) 0.0252(17) 0.0348(19) -0.0144(15) 0.0041(14) -0.0054(14)
C23 0.035(2) 0.0276(19) 0.037(2) -0.0109(16) -0.0001(16) -0.0059(15)
C24 0.032(2) 0.0304(19) 0.036(2) -0.0124(16) 0.0037(15) -0.0083(15)
C25 0.042(2) 0.037(2) 0.037(2) -0.0107(18) -0.0017(17) -0.0088(18)
C26 0.039(2) 0.056(3) 0.039(2) -0.022(2) 0.0027(18) -0.013(2)
C27 0.048(3) 0.052(3) 0.038(2) -0.019(2) 0.0065(19) -0.019(2)
C28 0.061(3) 0.080(4) 0.069(4) -0.047(3) 0.021(3) -0.036(3)
N2 0.0288(15) 0.0185(14) 0.0319(16) -0.0112(12) 0.0031(12) -0.0043(11)
S3 0.0310(5) 0.0194(4) 0.0333(5) -0.0094(3) -0.0012(4) -0.0019(3)
S4 0.0303(5) 0.0208(4) 0.0315(5) -0.0096(3) 0.0016(3) -0.0040(3)

loop_
_atom_type_symbol
_atom_type_description
_atom_type_scat_dispersion_real
_atom_type_scat_dispersion_imag
_atom_type_scat_source
C C 0.0033 0.0016 'International Tables Vol C Tables 4.2.6.8 and 6.1.1.4'
H H 0.0000 0.0000 'International Tables Vol C Tables 4.2.6.8 and 6.1.1.4'
N N 0.0061 0.0033 'International Tables Vol C Tables 4.2.6.8 and 6.1.1.4'
S S 0.1246 0.1234 'International Tables Vol C Tables 4.2.6.8 and 6.1.1.4'

loop_
_geom_angle_atom_site_label_1
_geom_angle_atom_site_label_2
_geom_angle_atom_site_label_3
_geom_angle
_geom_angle_site_symmetry_1
_geom_angle_site_symmetry_3
C2 C1 C3 116.4(3) . 2_765
C1 C2 C3 123.6(3) . .
C1 C2 S1 127.6(3) . .
C3 C2 S1 108.8(3) . .
N1 C3 C1 124.8(3) . 2_765
N1 C3 C2 115.2(3) . .
C1 C3 C2 120.0(3) 2_765 .
N1 C4 C5 123.7(3) . .
N1 C4 S1 116.2(3) . .
C5 C4 S1 120.0(3) . .
C6 C5 C4 128.7(3) . .
C6 C5 S2 110.6(3) . .
C4 C5 S2 120.8(3) . .
C5 C6 C7 113.9(3) . .
C8 C7 C6 111.2(3) . .
C8 C7 C9 126.6(3) . .
C6 C7 C9 122.1(3) . .
C7 C8 S2 113.0(3) . .
C7 C9 C10 116.4(3) . .
C9 C10 C11 111.5(3) . .
C12 C11 C10 114.5(3) . .
C11 C12 C13 112.0(3) . .
C14 C13 C12 113.9(4) . .
C4 N1 C3 110.7(3) . .
C2 S1 C4 89.02(17) . .
C8 S2 C5 91.26(18) . .
C16 C15 C17 116.6(3) . 2
C15 C16 C17 121.9(3) . .
C15 C16 S3 128.8(3) . .
C17 C16 S3 109.3(3) . .
N2 C17 C15 123.4(3) . 2
N2 C17 C16 115.2(3) . .
C15 C17 C16 121.4(3) 2 .
N2 C18 C19 122.8(3) . .
N2 C18 S3 115.8(3) . .
C19 C18 S3 121.4(3) . .
C20 C19 C18 130.6(3) . .
C20 C19 S4 111.5(3) . .
C18 C19 S4 118.0(3) . .
C19 C20 C21 113.3(3) . .
C22 C21 C20 111.1(3) . .
C22 C21 C23 126.1(3) . .
C20 C21 C23 122.8(3) . .
C21 C22 S4 112.9(3) . .
C21 C23 C24 115.1(3) . .
C23 C24 C25 112.1(3) . .
C24 C25 C26 113.9(4) . .
C27 C26 C25 114.9(4) . .
C26 C27 C28 111.5(4) . .
C18 N2 C17 110.8(3) . .
C16 S3 C18 88.94(17) . .
C22 S4 C19 91.18(17) . .

loop_
_geom_bond_atom_site_label_1
_geom_bond_atom_site_label_2
_geom_bond_distance
_geom_bond_site_symmetry_2
C1 C2 1.373(5) .
C1 C3 1.397(5) 2_765
C2 C3 1.424(5) .
C2 S1 1.743(3) .
C3 N1 1.387(5) .
C3 C1 1.397(5) 2_765
C4 N1 1.300(4) .
C4 C5 1.445(5) .
C4 S1 1.757(4) .
C5 C6 1.374(5) .
C5 S2 1.726(4) .
C6 C7 1.417(5) .
C7 C8 1.356(5) .
C7 C9 1.507(5) .
C8 S2 1.723(4) .
C9 C10 1.520(5) .
C10 C11 1.527(5) .
C11 C12 1.519(5) .
C12 C13 1.530(5) .
C13 C14 1.520(6) .
C15 C16 1.387(5) .
C15 C17 1.390(5) 2
C16 C17 1.413(5) .
C16 S3 1.738(4) .
C17 N2 1.389(4) .
C17 C15 1.390(5) 2
C18 N2 1.299(5) .
C18 C19 1.437(5) .
C18 S3 1.763(3) .
C19 C20 1.371(5) .
C19 S4 1.728(3) .
C20 C21 1.423(5) .
C21 C22 1.374(5) .
C21 C23 1.503(5) .
C22 S4 1.716(4) .
C23 C24 1.523(5) .
C24 C25 1.524(5) .
C25 C26 1.526(6) .
C26 C27 1.521(6) .
C27 C28 1.528(6) .
